data_7061606
loop_
_publ_author_name
'Opa\<cak, Sa\<sa'
'Peri\'c, Berislav'
'Goj\<si\'c, Tomislav'
'\<Ciko\<s, Ana'
'Viki\'c-Topi\'c, Dra\<zen'
'Kirin, Sre\'cko I.'

_publ_section_title
;
 Tandem amide coupling and hydroamination: unexpected benzotriazole oxide
 addition to the propiolic acid triple bond
;
_journal_issue 27
_journal_name_full 'New Journal of Chemistry'
_journal_page_first 13275
_journal_page_last 13285
_journal_paper_doi 10.1039/D2NJ02587F
_journal_volume 46
_journal_year 2022
_chemical_formula_moiety 'C10 H9 N3 O3'
_chemical_formula_sum 'C10 H9 N3 O3'
_chemical_formula_weight 219.20
_space_group_crystal_system triclinic
_space_group_IT_number 2
_space_group_name_Hall '-P 1'
_space_group_name_H-M_alt 'P -1'
_atom_sites_solution_hydrogens geom
_atom_sites_solution_primary direct
_atom_sites_solution_secondary difmap
_audit_creation_method SHELXL-2018/3
_audit_update_record
;
2022-04-07 deposited with the CCDC.	2022-06-17 downloaded from the CCDC.
;
_cell_angle_alpha 94.916(7)
_cell_angle_beta 97.452(8)
_cell_angle_gamma 113.275(9)
_cell_formula_units_Z 2
_cell_length_a 6.3645(7)
_cell_length_b 7.7209(6)
_cell_length_c 11.7329(11)
_cell_measurement_reflns_used 1910
_cell_measurement_temperature 293(2)
_cell_measurement_theta_max 74.9580
_cell_measurement_theta_min 3.8230
_cell_volume 519.19(9)
_computing_cell_refinement 'CrysAlisPro 1.171.39.46 (Rigaku OD, 2018)'
_computing_data_collection 'CrysAlisPro 1.171.39.46 (Rigaku OD, 2018)'
_computing_data_reduction 'CrysAlisPro 1.171.39.46 (Rigaku OD, 2018)'
_computing_structure_refinement 'SHELXL-2018/3 (Sheldrick, 2018)'
_computing_structure_solution 'SHELXT (Sheldrick, 2015)'
_diffrn_ambient_temperature 293(2)
_diffrn_detector_area_resol_mean 10.4323
_diffrn_measured_fraction_theta_full 0.991
_diffrn_measured_fraction_theta_max 0.974
_diffrn_measurement_device_type 'Xcalibur, Ruby, Nova'
_diffrn_measurement_method '\w scans'
_diffrn_radiation_type CuK\a
_diffrn_radiation_wavelength 1.54184
_diffrn_reflns_av_R_equivalents 0.0247
_diffrn_reflns_av_unetI/netI 0.0336
_diffrn_reflns_Laue_measured_fraction_full 0.991
_diffrn_reflns_Laue_measured_fraction_max 0.974
_diffrn_reflns_limit_h_max 7
_diffrn_reflns_limit_h_min -7
_diffrn_reflns_limit_k_max 8
_diffrn_reflns_limit_k_min -9
_diffrn_reflns_limit_l_max 14
_diffrn_reflns_limit_l_min -14
_diffrn_reflns_number 3967
_diffrn_reflns_point_group_measured_fraction_full 0.991
_diffrn_reflns_point_group_measured_fraction_max 0.974
_diffrn_reflns_theta_full 67.684
_diffrn_reflns_theta_max 76.073
_diffrn_reflns_theta_min 3.843
_diffrn_source 'micro-focus sealed X-ray tube'
_exptl_absorpt_coefficient_mu 0.900
_exptl_absorpt_correction_T_max 1.00000
_exptl_absorpt_correction_T_min 0.59071
_exptl_absorpt_correction_type multi-scan
_exptl_absorpt_process_details
;
CrysAlisPro 1.171.39.46 (Rigaku Oxford Diffraction, 2018)
Empirical absorption correction using spherical harmonics,
 implemented in SCALE3 ABSPACK scaling algorithm.
;
_exptl_crystal_colour colourless
_exptl_crystal_density_diffrn 1.402
_exptl_crystal_description needle
_exptl_crystal_F_000 228
_exptl_crystal_size_max 0.150
_exptl_crystal_size_mid 0.100
_exptl_crystal_size_min 0.050
_refine_diff_density_max 0.150
_refine_diff_density_min -0.157
_refine_diff_density_rms 0.034
_refine_ls_extinction_method none
_refine_ls_goodness_of_fit_ref 1.084
_refine_ls_hydrogen_treatment constr
_refine_ls_matrix_type full
_refine_ls_number_parameters 146
_refine_ls_number_reflns 2098
_refine_ls_number_restraints 0
_refine_ls_restrained_S_all 1.084
_refine_ls_R_factor_all 0.0533
_refine_ls_R_factor_gt 0.0430
_refine_ls_shift/su_max 0.000
_refine_ls_shift/su_mean 0.000
_refine_ls_structure_factor_coef Fsqd
_refine_ls_weighting_details 'w=1/[\s^2^(Fo^2^)+(0.0516P)^2^+0.0641P] where P=(Fo^2^+2Fc^2^)/3'
_refine_ls_weighting_scheme calc
_refine_ls_wR_factor_gt 0.1083
_refine_ls_wR_factor_ref 0.1236
_reflns_Friedel_coverage 0.000
_reflns_number_gt 1720
_reflns_number_total 2098
_reflns_threshold_expression 'I > 2\s(I)'
_cod_data_source_file d2nj02587f3.cif
_cod_data_source_block 1-trans
_cod_depositor_comments 'Adding full bibliography for 7061606--7061612.cif.'
_cod_database_code 7061606
_shelx_shelxl_version_number 2018/3
_shelx_space_group_comment
;
The symmetry employed for this shelxl refinement is uniquely defined
by the following loop, which should always be used as a source of
symmetry information in preference to the above space-group names.
They are only intended as comments.
;

loop_
_space_group_symop_operation_xyz
'x, y, z'
'-x, -y, -z'

loop_
_atom_site_label
_atom_site_type_symbol
_atom_site_fract_x
_atom_site_fract_y
_atom_site_fract_z
_atom_site_U_iso_or_equiv
_atom_site_adp_type
_atom_site_occupancy
_atom_site_site_symmetry_order
_atom_site_calc_flag
_atom_site_refinement_flags_posn
_atom_site_refinement_flags_adp
_atom_site_refinement_flags_occupancy
_atom_site_disorder_assembly
_atom_site_disorder_group
C4A C -0.2386(4) 0.2194(3) 0.59773(19) 0.0827(6) Uani 1 1 d . . . . .
H6A H -0.150620 0.195112 0.662394 0.124 Uiso 1 1 calc R U . . .
H4A H -0.401437 0.145714 0.595086 0.124 Uiso 1 1 calc R U . . .
H5A H -0.207128 0.352589 0.606572 0.124 Uiso 1 1 calc R U . . .
O2A O -0.1736(2) 0.16681(19) 0.49164(11) 0.0731(4) Uani 1 1 d . . . . .
C1A C 0.0474(3) 0.2565(2) 0.48082(15) 0.0609(4) Uani 1 1 d . . . . .
O1A O 0.1927(3) 0.3727(2) 0.55626(13) 0.0929(5) Uani 1 1 d . . . . .
C2A C 0.0847(3) 0.1969(2) 0.36608(15) 0.0608(4) Uani 1 1 d . . . . .
H2A H -0.038805 0.103109 0.314014 0.073 Uiso 1 1 calc R U . . .
C3A C 0.2881(3) 0.2728(2) 0.33546(14) 0.0570(4) Uani 1 1 d . . . . .
H3A H 0.413954 0.365681 0.386730 0.068 Uiso 1 1 calc R U . . .
O1H O 0.3135(2) 0.21256(16) 0.22516(10) 0.0636(3) Uani 1 1 d . . . . .
N1H N 0.5146(2) 0.33500(19) 0.19511(12) 0.0544(3) Uani 1 1 d . . . . .
N2H N 0.6834(3) 0.2766(2) 0.18348(15) 0.0679(4) Uani 1 1 d . . . . .
N3H N 0.8450(3) 0.4111(2) 0.14459(16) 0.0716(4) Uani 1 1 d . . . . .
C1H C 0.5596(3) 0.5087(2) 0.16284(12) 0.0474(3) Uani 1 1 d . . . . .
C2H C 0.7756(3) 0.5569(2) 0.13134(14) 0.0534(4) Uani 1 1 d . . . . .
C3H C 0.8860(3) 0.7325(3) 0.09343(16) 0.0641(4) Uani 1 1 d . . . . .
H3H H 1.030007 0.767253 0.070687 0.077 Uiso 1 1 calc R U . . .
C4H C 0.7735(3) 0.8500(2) 0.09130(16) 0.0645(4) Uani 1 1 d . . . . .
H4H H 0.843733 0.968453 0.067728 0.077 Uiso 1 1 calc R U . . .
C5H C 0.5545(3) 0.7976(2) 0.12367(17) 0.0638(4) Uani 1 1 d . . . . .
H5H H 0.484221 0.882623 0.120989 0.077 Uiso 1 1 calc R U . . .
C6H C 0.4411(3) 0.6259(2) 0.15897(15) 0.0578(4) Uani 1 1 d . . . . .
H6H H 0.294662 0.590062 0.179037 0.069 Uiso 1 1 calc R U . . .

loop_
_atom_site_aniso_label
_atom_site_aniso_U_11
_atom_site_aniso_U_22
_atom_site_aniso_U_33
_atom_site_aniso_U_23
_atom_site_aniso_U_13
_atom_site_aniso_U_12
C4A 0.0836(14) 0.0846(14) 0.0717(12) 0.0046(10) 0.0267(11) 0.0235(11)
O2A 0.0610(7) 0.0746(8) 0.0652(8) -0.0014(6) 0.0159(6) 0.0095(6)
C1A 0.0590(9) 0.0552(9) 0.0565(9) 0.0092(7) 0.0080(7) 0.0115(7)
O1A 0.0715(9) 0.0999(11) 0.0661(8) -0.0129(7) 0.0084(7) -0.0014(8)
C2A 0.0560(9) 0.0558(9) 0.0572(9) 0.0051(7) 0.0062(7) 0.0109(7)
C3A 0.0591(9) 0.0489(8) 0.0529(8) 0.0085(6) 0.0068(7) 0.0125(7)
O1H 0.0602(7) 0.0515(6) 0.0625(7) 0.0036(5) 0.0162(5) 0.0050(5)
N1H 0.0488(7) 0.0498(7) 0.0600(8) 0.0086(5) 0.0128(6) 0.0146(5)
N2H 0.0677(9) 0.0662(9) 0.0793(10) 0.0159(7) 0.0168(8) 0.0352(8)
N3H 0.0633(9) 0.0791(10) 0.0873(11) 0.0233(8) 0.0243(8) 0.0391(8)
C1H 0.0454(7) 0.0466(7) 0.0448(7) 0.0024(5) 0.0066(5) 0.0146(6)
C2H 0.0465(8) 0.0608(9) 0.0523(8) 0.0086(6) 0.0105(6) 0.0207(7)
C3H 0.0509(9) 0.0723(11) 0.0645(10) 0.0170(8) 0.0161(7) 0.0177(8)
C4H 0.0641(10) 0.0531(9) 0.0641(10) 0.0133(7) 0.0082(8) 0.0117(8)
C5H 0.0665(10) 0.0515(9) 0.0730(11) 0.0059(7) 0.0109(8) 0.0250(8)
C6H 0.0495(8) 0.0559(9) 0.0685(10) 0.0041(7) 0.0146(7) 0.0219(7)

loop_
_atom_type_symbol
_atom_type_description
_atom_type_scat_dispersion_real
_atom_type_scat_dispersion_imag
_atom_type_scat_source
C C 0.0181 0.0091 'International Tables Vol C Tables 4.2.6.8 and 6.1.1.4'
H H 0.0000 0.0000 'International Tables Vol C Tables 4.2.6.8 and 6.1.1.4'
N N 0.0311 0.0180 'International Tables Vol C Tables 4.2.6.8 and 6.1.1.4'
O O 0.0492 0.0322 'International Tables Vol C Tables 4.2.6.8 and 6.1.1.4'

loop_
_geom_angle_atom_site_label_1
_geom_angle_atom_site_label_2
_geom_angle_atom_site_label_3
_geom_angle
_geom_angle_site_symmetry_1
_geom_angle_site_symmetry_3
_geom_angle_publ_flag
C1A O2A C4A 117.25(15) . . ?
O1A C1A O2A 123.05(18) . . ?
O1A C1A C2A 125.82(18) . . ?
O2A C1A C2A 111.12(15) . . ?
C3A C2A C1A 121.26(16) . . ?
C2A C3A O1H 118.94(15) . . ?
N1H O1H C3A 111.98(12) . . ?
N2H N1H C1H 112.89(13) . . ?
N2H N1H O1H 119.20(14) . . ?
C1H N1H O1H 127.55(13) . . ?
N3H N2H N1H 107.25(14) . . ?
N2H N3H C2H 108.25(14) . . ?
N1H C1H C2H 102.28(13) . . ?
N1H C1H C6H 134.18(15) . . ?
C2H C1H C6H 123.54(15) . . ?
N3H C2H C1H 109.33(14) . . ?
N3H C2H C3H 130.82(16) . . ?
C1H C2H C3H 119.86(15) . . ?
C4H C3H C2H 117.14(16) . . ?
C3H C4H C5H 121.83(16) . . ?
C6H C5H C4H 122.27(17) . . ?
C5H C6H C1H 115.34(16) . . ?

loop_
_geom_bond_atom_site_label_1
_geom_bond_atom_site_label_2
_geom_bond_distance
_geom_bond_site_symmetry_2
_geom_bond_publ_flag
C4A O2A 1.437(2) . ?
O2A C1A 1.328(2) . ?
C1A O1A 1.200(2) . ?
C1A C2A 1.464(3) . ?
C2A C3A 1.306(2) . ?
C3A O1H 1.388(2) . ?
O1H N1H 1.3689(17) . ?
N1H N2H 1.337(2) . ?
N1H C1H 1.355(2) . ?
N2H N3H 1.305(2) . ?
N3H C2H 1.376(2) . ?
C1H C2H 1.384(2) . ?
C1H C6H 1.389(2) . ?
C2H C3H 1.401(2) . ?
C3H C4H 1.359(3) . ?
C4H C5H 1.403(3) . ?
C5H C6H 1.365(2) . ?
